data_4031891
loop_
_publ_author_name
'Siva Kumari, A. Leela'
'Kumara Swamy, K. C.'

_publ_section_title
;
 Gold-Catalyzed Concomitant [3 + 3] Cycloaddition/Cascade
 Heterocyclization of Enynones/Enynals with Azides Leading to
 Furanotriazines.
;
_journal_issue 4
_journal_name_full 'The Journal of organic chemistry'
_journal_page_first 1425
_journal_page_last 1433
_journal_paper_doi 10.1021/acs.joc.5b02567
_journal_volume 81
_journal_year 2016
_chemical_formula_sum 'C30 H23 N3 O'
_chemical_formula_weight 441.51
_chemical_name_systematic
; 
 ? 
;
_space_group_IT_number 14
_symmetry_cell_setting monoclinic
_symmetry_space_group_name_Hall '-P 2yn'
_symmetry_space_group_name_H-M 'P 1 21/n 1'
_atom_sites_solution_hydrogens geom
_atom_sites_solution_primary direct
_atom_sites_solution_secondary difmap
_audit_creation_method SHELXL-97
_cell_angle_alpha 90.00
_cell_angle_beta 109.824(2)
_cell_angle_gamma 90.00
_cell_formula_units_Z 4
_cell_length_a 10.3959(14)
_cell_length_b 20.556(3)
_cell_length_c 11.7549(16)
_cell_measurement_reflns_used 9394
_cell_measurement_temperature 273(2)
_cell_measurement_theta_max 24.84
_cell_measurement_theta_min 2.26
_cell_volume 2363.1(6)
_computing_cell_refinement 'Bruker SMART'
_computing_data_collection 'Bruker SMART'
_computing_data_reduction 'Bruker SMART'
_computing_molecular_graphics 'Bruker SHELXTL'
_computing_publication_material 'Bruker SHELXTL'
_computing_structure_refinement 'SHELXL-97 (Sheldrick, 1997)'
_computing_structure_solution 'SHELXS-97 (Sheldrick, 1990)'
_diffrn_ambient_temperature 273(2)
_diffrn_measured_fraction_theta_full 0.997
_diffrn_measured_fraction_theta_max 0.997
_diffrn_measurement_device_type 'CCD area detector'
_diffrn_measurement_method 'phi and omega scans'
_diffrn_radiation_monochromator graphite
_diffrn_radiation_source 'fine-focus sealed tube'
_diffrn_radiation_type MoK\a
_diffrn_radiation_wavelength 0.71073
_diffrn_reflns_av_R_equivalents 0.0348
_diffrn_reflns_av_sigmaI/netI 0.0225
_diffrn_reflns_limit_h_max 12
_diffrn_reflns_limit_h_min -12
_diffrn_reflns_limit_k_max 24
_diffrn_reflns_limit_k_min -24
_diffrn_reflns_limit_l_max 13
_diffrn_reflns_limit_l_min -14
_diffrn_reflns_number 22462
_diffrn_reflns_theta_full 25.10
_diffrn_reflns_theta_max 25.10
_diffrn_reflns_theta_min 1.98
_exptl_absorpt_coefficient_mu 0.076
_exptl_absorpt_correction_T_max 0.985
_exptl_absorpt_correction_T_min 0.980
_exptl_absorpt_correction_type multi-scan
_exptl_absorpt_process_details BRUKARSADBAS
_exptl_crystal_colour yellow
_exptl_crystal_density_diffrn 1.241
_exptl_crystal_density_method 'not measured'
_exptl_crystal_description blocks
_exptl_crystal_F_000 928
_exptl_crystal_size_max 0.24
_exptl_crystal_size_mid 0.20
_exptl_crystal_size_min 0.18
_refine_diff_density_max 0.148
_refine_diff_density_min -0.207
_refine_diff_density_rms 0.047
_refine_ls_extinction_method none
_refine_ls_goodness_of_fit_ref 0.946
_refine_ls_hydrogen_treatment mixed
_refine_ls_matrix_type full
_refine_ls_number_parameters 315
_refine_ls_number_reflns 4196
_refine_ls_number_restraints 0
_refine_ls_restrained_S_all 0.946
_refine_ls_R_factor_all 0.0617
_refine_ls_R_factor_gt 0.0466
_refine_ls_shift/su_max 0.000
_refine_ls_shift/su_mean 0.000
_refine_ls_structure_factor_coef Fsqd
_refine_ls_weighting_details 'calc w=1/[\s^2^(Fo^2^)+(0.0845P)^2^+0.4057P] where P=(Fo^2^+2Fc^2^)/3'
_refine_ls_weighting_scheme calc
_refine_ls_wR_factor_gt 0.1251
_refine_ls_wR_factor_ref 0.1397
_reflns_number_gt 3192
_reflns_number_total 4196
_reflns_threshold_expression >2sigma(I)
_cod_data_source_file jo5b02567_si_002.cif
_cod_data_source_block compd-3aa
_cod_depositor_comments
;
The following automatic conversions were performed:

'_symmetry_cell_setting' value 'Monoclinic' changed to 'monoclinic'
according to
/usr/data/users/saulius/crontab/automatic-downloads/current/ACS/lib/dictionaries/cif_core.dic
dictionary named 'cif_core.dic' version 2.4.2 from 2011-04-26.

'_exptl_absorpt_correction_type' value 'MULTI-SCAN' changed to
'multi-scan' according to
/usr/data/users/saulius/crontab/automatic-downloads/current/ACS/lib/dictionaries/cif_core.dic
dictionary named 'cif_core.dic' version 2.4.2 from 2011-04-26.

Automatic conversion script
Id: cif_fix_values 4268 2015-11-12 08:31:59Z antanas 
;
_cod_original_cell_volume 2363.2(6)
_cod_original_sg_symbol_H-M 'P2(1)/n  '
_cod_database_code 4031891

loop_
_symmetry_equiv_pos_as_xyz
'x, y, z'
'-x+1/2, y+1/2, -z+1/2'
'-x, -y, -z'
'x-1/2, -y-1/2, z-1/2'

loop_
_atom_site_label
_atom_site_type_symbol
_atom_site_fract_x
_atom_site_fract_y
_atom_site_fract_z
_atom_site_U_iso_or_equiv
_atom_site_adp_type
_atom_site_occupancy
_atom_site_symmetry_multiplicity
_atom_site_calc_flag
_atom_site_refinement_flags
O1 O 0.64806(11) 0.03173(5) 0.46810(9) 0.0550(3) Uani 1 1 d .
C24 C 0.65989(16) 0.08060(7) 0.55047(14) 0.0536(4) Uani 1 1 d .
C9 C 0.34396(16) 0.13387(7) 0.31916(14) 0.0517(4) Uani 1 1 d .
C7 C 0.53151(15) 0.04252(7) 0.36896(13) 0.0507(4) Uani 1 1 d .
N2 N 0.40461(15) 0.20305(7) 0.50807(13) 0.0630(4) Uani 1 1 d .
C17 C 0.06184(16) 0.17549(7) 0.33924(15) 0.0534(4) Uani 1 1 d .
C10 C 0.35638(16) 0.17145(7) 0.21235(15) 0.0543(4) Uani 1 1 d .
C23 C 0.55094(16) 0.12153(7) 0.50373(14) 0.0528(4) Uani 1 1 d .
N3 N 0.52120(15) 0.17699(7) 0.55894(13) 0.0630(4) Uani 1 1 d .
N1 N 0.31351(14) 0.17814(7) 0.40690(13) 0.0627(4) Uani 1 1 d .
C6 C 0.50922(17) -0.00391(7) 0.27031(15) 0.0558(4) Uani 1 1 d .
C25 C 0.77349(17) 0.07661(8) 0.66281(15) 0.0575(4) Uani 1 1 d .
C22 C 0.0490(2) 0.13039(9) 0.42103(18) 0.0715(5) Uani 1 1 d .
H22 H 0.1216 0.1227 0.4921 0.086 Uiso 1 1 calc R
C16 C 0.18823(17) 0.21601(8) 0.36220(17) 0.0635(4) Uani 1 1 d .
H16A H 0.1845 0.2374 0.2876 0.076 Uiso 1 1 calc R
H16B H 0.1899 0.2495 0.4208 0.076 Uiso 1 1 calc R
C5 C 0.4047(2) 0.00436(9) 0.16135(17) 0.0741(5) Uani 1 1 d .
H5 H 0.3457 0.0396 0.1510 0.089 Uiso 1 1 calc R
C8 C 0.46922(15) 0.09709(7) 0.38982(14) 0.0500(4) Uani 1 1 d .
C11 C 0.47311(19) 0.20556(9) 0.22058(18) 0.0701(5) Uani 1 1 d .
H11 H 0.5479 0.2045 0.2918 0.084 Uiso 1 1 calc R
C15 C 0.24821(19) 0.17335(9) 0.10491(17) 0.0704(5) Uani 1 1 d .
H15 H 0.1686 0.1506 0.0981 0.085 Uiso 1 1 calc R
C18 C -0.04765(19) 0.18480(10) 0.23521(17) 0.0735(5) Uani 1 1 d .
H18 H -0.0404 0.2146 0.1782 0.088 Uiso 1 1 calc R
C30 C 0.8612(2) 0.02376(9) 0.68754(17) 0.0727(5) Uani 1 1 d .
H30 H 0.8489 -0.0089 0.6300 0.087 Uiso 1 1 calc R
C26 C 0.7955(2) 0.12470(10) 0.74987(18) 0.0812(6) Uani 1 1 d .
H26 H 0.7377 0.1606 0.7351 0.097 Uiso 1 1 calc R
C13 C 0.3704(3) 0.24236(11) 0.0168(2) 0.0892(6) Uani 1 1 d .
H13 H 0.3753 0.2663 -0.0487 0.107 Uiso 1 1 calc R
C1 C 0.5924(2) -0.05746(10) 0.28314(19) 0.0853(6) Uani 1 1 d .
H1 H 0.6621 -0.0648 0.3563 0.102 Uiso 1 1 calc R
C21 C -0.0734(3) 0.09605(11) 0.3974(3) 0.0976(9) Uani 1 1 d .
C12 C 0.4794(3) 0.24137(10) 0.1232(2) 0.0904(7) Uani 1 1 d .
H12 H 0.5579 0.2650 0.1297 0.108 Uiso 1 1 calc R
C29 C 0.9662(2) 0.01910(11) 0.7960(2) 0.0946(7) Uani 1 1 d .
H29 H 1.0240 -0.0168 0.8118 0.114 Uiso 1 1 calc R
C27 C 0.9014(2) 0.12001(12) 0.8576(2) 0.0983(8) Uani 1 1 d .
H27 H 0.9157 0.1529 0.9149 0.118 Uiso 1 1 calc R
C4 C 0.3867(2) -0.03898(11) 0.06778(19) 0.0916(7) Uani 1 1 d .
H4 H 0.3159 -0.0328 -0.0052 0.110 Uiso 1 1 calc R
C3 C 0.4719(3) -0.09082(11) 0.0817(2) 0.0968(7) Uani 1 1 d .
H3 H 0.4606 -0.1196 0.0180 0.116 Uiso 1 1 calc R
C14 C 0.2558(2) 0.20824(11) 0.0078(2) 0.0875(6) Uani 1 1 d .
H14 H 0.1822 0.2085 -0.0644 0.105 Uiso 1 1 calc R
C28 C 0.9862(2) 0.06716(12) 0.8811(2) 0.1027(8) Uani 1 1 d .
H28 H 1.0573 0.0638 0.9546 0.123 Uiso 1 1 calc R
C2 C 0.5737(3) -0.10031(12) 0.1890(2) 0.1081(9) Uani 1 1 d .
H2 H 0.6313 -0.1361 0.1989 0.130 Uiso 1 1 calc R
C19 C -0.1669(2) 0.15122(14) 0.2135(3) 0.1008(8) Uani 1 1 d .
H19 H -0.2399 0.1589 0.1427 0.121 Uiso 1 1 calc R
C20 C -0.1799(3) 0.10751(14) 0.2931(3) 0.1081(9) Uani 1 1 d .
H20 H -0.2615 0.0849 0.2773 0.130 Uiso 1 1 calc R
H9 H 0.2650(16) 0.1064(7) 0.2889(13) 0.050(4) Uiso 1 1 d .
H21 H -0.080(3) 0.0652(14) 0.448(2) 0.130(10) Uiso 1 1 d .

loop_
_atom_site_aniso_label
_atom_site_aniso_U_11
_atom_site_aniso_U_22
_atom_site_aniso_U_33
_atom_site_aniso_U_23
_atom_site_aniso_U_13
_atom_site_aniso_U_12
O1 0.0623(7) 0.0478(6) 0.0551(6) -0.0034(5) 0.0202(5) 0.0007(5)
C24 0.0614(9) 0.0471(8) 0.0536(9) -0.0042(7) 0.0214(8) -0.0047(7)
C9 0.0488(9) 0.0475(8) 0.0596(9) -0.0079(7) 0.0194(7) -0.0082(7)
C7 0.0538(9) 0.0485(8) 0.0512(9) -0.0018(7) 0.0194(7) -0.0051(7)
N2 0.0659(9) 0.0549(8) 0.0680(9) -0.0116(7) 0.0226(7) -0.0002(7)
C17 0.0574(9) 0.0513(9) 0.0578(9) 0.0041(7) 0.0279(8) 0.0099(7)
C10 0.0542(9) 0.0455(8) 0.0644(10) -0.0033(7) 0.0218(8) 0.0006(7)
C23 0.0579(9) 0.0457(8) 0.0565(9) -0.0052(7) 0.0216(7) -0.0045(7)
N3 0.0677(9) 0.0532(8) 0.0648(9) -0.0112(7) 0.0183(7) 0.0015(7)
N1 0.0539(8) 0.0632(9) 0.0701(9) -0.0169(7) 0.0199(7) 0.0012(6)
C6 0.0639(10) 0.0497(9) 0.0581(10) -0.0059(7) 0.0264(8) -0.0062(7)
C25 0.0621(10) 0.0527(9) 0.0572(9) -0.0014(7) 0.0197(8) -0.0027(8)
C22 0.0794(12) 0.0674(11) 0.0788(12) 0.0174(9) 0.0411(10) 0.0207(9)
C16 0.0627(10) 0.0528(9) 0.0788(12) -0.0029(8) 0.0292(9) 0.0054(8)
C5 0.0809(12) 0.0678(11) 0.0675(11) -0.0152(9) 0.0172(10) 0.0043(9)
C8 0.0542(9) 0.0449(8) 0.0536(9) -0.0028(7) 0.0217(7) -0.0062(7)
C11 0.0676(11) 0.0653(11) 0.0771(12) 0.0001(9) 0.0243(9) -0.0129(9)
C15 0.0603(11) 0.0762(12) 0.0706(12) 0.0077(9) 0.0166(9) 0.0007(9)
C18 0.0678(12) 0.0850(13) 0.0684(11) 0.0083(10) 0.0240(10) 0.0092(10)
C30 0.0819(12) 0.0629(11) 0.0656(11) -0.0052(9) 0.0149(10) 0.0093(9)
C26 0.0840(13) 0.0675(12) 0.0758(12) -0.0164(10) 0.0058(10) 0.0096(10)
C13 0.1076(17) 0.0789(14) 0.0914(16) 0.0265(12) 0.0470(14) 0.0134(13)
C1 0.0966(15) 0.0735(12) 0.0736(12) -0.0171(10) 0.0128(11) 0.0225(11)
C21 0.112(2) 0.0673(13) 0.149(2) 0.0226(15) 0.092(2) 0.0082(13)
C12 0.0952(15) 0.0766(13) 0.1118(18) 0.0093(13) 0.0513(15) -0.0182(11)
C29 0.0959(15) 0.0827(14) 0.0824(14) -0.0023(12) 0.0006(12) 0.0244(12)
C27 0.1010(16) 0.0893(15) 0.0777(14) -0.0267(12) -0.0046(12) 0.0114(13)
C4 0.0999(16) 0.0917(15) 0.0700(13) -0.0259(11) 0.0118(11) 0.0028(13)
C3 0.1148(18) 0.0884(15) 0.0813(15) -0.0386(12) 0.0255(14) 0.0043(14)
C14 0.0853(14) 0.0961(16) 0.0761(13) 0.0211(12) 0.0209(11) 0.0177(12)
C28 0.0997(16) 0.0986(17) 0.0775(14) -0.0112(13) -0.0122(12) 0.0148(13)
C2 0.125(2) 0.0865(16) 0.0989(17) -0.0336(14) 0.0201(16) 0.0328(14)
C19 0.0618(13) 0.124(2) 0.1073(18) -0.0132(17) 0.0168(12) -0.0026(13)
C20 0.0777(16) 0.0970(18) 0.164(3) -0.0166(19) 0.0594(19) -0.0122(14)

loop_
_atom_type_symbol
_atom_type_description
_atom_type_scat_dispersion_real
_atom_type_scat_dispersion_imag
_atom_type_scat_source
C C 0.0033 0.0016 'International Tables Vol C Tables 4.2.6.8 and 6.1.1.4'
H H 0.0000 0.0000 'International Tables Vol C Tables 4.2.6.8 and 6.1.1.4'
N N 0.0061 0.0033 'International Tables Vol C Tables 4.2.6.8 and 6.1.1.4'
O O 0.0106 0.0060 'International Tables Vol C Tables 4.2.6.8 and 6.1.1.4'

loop_
_geom_angle_atom_site_label_1
_geom_angle_atom_site_label_2
_geom_angle_atom_site_label_3
_geom_angle
C24 O1 C7 108.68(11)
C23 C24 O1 107.65(13)
C23 C24 C25 135.31(15)
O1 C24 C25 116.98(13)
N1 C9 C8 105.95(12)
N1 C9 C10 111.12(13)
C8 C9 C10 114.58(13)
C8 C7 O1 108.36(13)
C8 C7 C6 136.63(15)
O1 C7 C6 114.97(13)
N3 N2 N1 121.83(13)
C18 C17 C22 117.99(17)
C18 C17 C16 119.59(16)
C22 C17 C16 122.38(16)
C11 C10 C15 118.44(17)
C11 C10 C9 121.47(15)
C15 C10 C9 120.08(15)
C24 C23 N3 126.79(14)
C24 C23 C8 108.17(14)
N3 C23 C8 125.01(14)
N2 N3 C23 116.77(14)
N2 N1 C16 113.04(13)
N2 N1 C9 126.45(13)
C16 N1 C9 116.87(13)
C1 C6 C5 117.90(16)
C1 C6 C7 120.78(16)
C5 C6 C7 121.32(15)
C30 C25 C26 118.23(17)
C30 C25 C24 120.83(15)
C26 C25 C24 120.93(16)
C17 C22 C21 120.0(2)
N1 C16 C17 112.95(14)
C4 C5 C6 120.79(19)
C7 C8 C23 107.13(14)
C7 C8 C9 134.25(14)
C23 C8 C9 118.59(13)
C10 C11 C12 120.11(19)
C14 C15 C10 121.18(18)
C19 C18 C17 121.5(2)
C29 C30 C25 120.65(18)
C27 C26 C25 120.79(19)
C14 C13 C12 119.7(2)
C2 C1 C6 120.8(2)
C20 C21 C22 119.8(2)
C13 C12 C11 120.4(2)
C28 C29 C30 120.3(2)
C28 C27 C26 120.2(2)
C3 C4 C5 120.3(2)
C2 C3 C4 119.68(19)
C13 C14 C15 120.1(2)
C27 C28 C29 119.9(2)
C3 C2 C1 120.5(2)
C20 C19 C18 120.7(2)
C19 C20 C21 120.1(2)

loop_
_geom_bond_atom_site_label_1
_geom_bond_atom_site_label_2
_geom_bond_distance
O1 C24 1.3714(18)
O1 C7 1.3847(18)
C24 C23 1.368(2)
C24 C25 1.445(2)
C9 N1 1.488(2)
C9 C8 1.491(2)
C9 C10 1.517(2)
C7 C8 1.359(2)
C7 C6 1.459(2)
N2 N3 1.2736(19)
N2 N1 1.3453(19)
C17 C18 1.372(2)
C17 C22 1.375(2)
C17 C16 1.501(2)
C10 C11 1.376(2)
C10 C15 1.378(2)
C23 N3 1.397(2)
C23 C8 1.413(2)
N1 C16 1.454(2)
C6 C1 1.376(2)
C6 C5 1.381(2)
C25 C30 1.385(2)
C25 C26 1.385(2)
C22 C21 1.398(3)
C5 C4 1.378(3)
C11 C12 1.381(3)
C15 C14 1.373(3)
C18 C19 1.366(3)
C30 C29 1.372(3)
C26 C27 1.371(3)
C13 C14 1.355(3)
C13 C12 1.374(3)
C1 C2 1.376(3)
C21 C20 1.366(4)
C29 C28 1.371(3)
C27 C28 1.367(3)
C4 C3 1.360(3)
C3 C2 1.358(3)
C19 C20 1.336(4)
